data_4108551
loop_
_publ_author_name
'Dinabandhu Das'
'Leonard J. Barbour'

_publ_contact_author_address
;
Department of Chemistry, 
University of Stellenbosch, 
Matieland, 7602, 
South Africa.
;
_publ_contact_author_email ljb@sun.ac.za
_publ_contact_author_fax '+27 21-808-384'
_publ_contact_author_name 'Prof. Loenard J. Barbour'
_publ_contact_author_phone '+27 21-808-3335'
_publ_section_title
;
 Polymorphism of a Hexa-host: Isolation of Four Different Single-Crystal
 Phases by Melt Crystallization
;
_journal_name_full 'Journal of the American Chemical Society'
_journal_page_first 14032
_journal_page_last 14033
_journal_paper_doi 10.1021/ja804940v
_journal_volume 130
_journal_year 2008
_chemical_formula_moiety 'C48 H24 N6 O6'
_chemical_formula_sum 'C48 H24 N6 O6'
_chemical_formula_weight 780.73
_chemical_name_common Hexa-(4-Cyanophenyloxy)benzene
_chemical_name_systematic
; 
Hexa-(4-Cyanophenyloxy)benzene
;
_space_group_IT_number 56
_symmetry_cell_setting orthorhombic
_symmetry_space_group_name_Hall '-P 2ab 2ac'
_symmetry_space_group_name_H-M 'P c c n'
_atom_sites_solution_hydrogens geom
_atom_sites_solution_primary direct
_atom_sites_solution_secondary difmap
_audit_creation_method SHELXL-97
_cell_angle_alpha 90.00
_cell_angle_beta 90.00
_cell_angle_gamma 90.00
_cell_formula_units_Z 4
_cell_length_a 20.650(3)
_cell_length_b 11.8192(19)
_cell_length_c 15.995(3)
_cell_measurement_reflns_used 2989
_cell_measurement_temperature 100(2)
_cell_measurement_theta_max 25.11
_cell_measurement_theta_min 2.36
_cell_volume 3903.8(11)
_computing_cell_refinement 'SAINT (Bruker, 2002)'
_computing_data_collection 'SMART (Bruker, 2001)'
_computing_data_reduction SAINT
_computing_molecular_graphics 'X-Seed (Barbour 2001)'
_computing_structure_refinement 'SHELXL-97 (Sheldrick, 1997)'
_computing_structure_solution 'SHELXS-97 (Sheldrick, 1990)'
_diffrn_ambient_temperature 100(2)
_diffrn_measured_fraction_theta_full 1.000
_diffrn_measured_fraction_theta_max 0.957
_diffrn_measurement_device_type 'CCD area detector'
_diffrn_measurement_method 'phi and omega scans'
_diffrn_radiation_monochromator graphite
_diffrn_radiation_source 'fine-focus sealed tube'
_diffrn_radiation_type MoK\a
_diffrn_radiation_wavelength 0.71073
_diffrn_reflns_av_R_equivalents 0.0757
_diffrn_reflns_av_sigmaI/netI 0.0657
_diffrn_reflns_limit_h_max 23
_diffrn_reflns_limit_h_min -27
_diffrn_reflns_limit_k_max 13
_diffrn_reflns_limit_k_min -15
_diffrn_reflns_limit_l_max 20
_diffrn_reflns_limit_l_min -20
_diffrn_reflns_number 22471
_diffrn_reflns_theta_full 25.00
_diffrn_reflns_theta_max 28.32
_diffrn_reflns_theta_min 1.97
_exptl_absorpt_coefficient_mu 0.090
_exptl_absorpt_correction_T_max 0.9964
_exptl_absorpt_correction_T_min 0.9893
_exptl_absorpt_correction_type multi-scan
_exptl_absorpt_process_details SADABS
_exptl_crystal_colour colorless
_exptl_crystal_density_diffrn 1.328
_exptl_crystal_description 'irregular block'
_exptl_crystal_F_000 1608
_exptl_crystal_size_max 0.12
_exptl_crystal_size_mid 0.11
_exptl_crystal_size_min 0.04
_refine_diff_density_max 0.338
_refine_diff_density_min -0.224
_refine_diff_density_rms 0.062
_refine_ls_extinction_method none
_refine_ls_goodness_of_fit_ref 1.023
_refine_ls_hydrogen_treatment mixed
_refine_ls_matrix_type full
_refine_ls_number_parameters 319
_refine_ls_number_reflns 4655
_refine_ls_number_restraints 0
_refine_ls_restrained_S_all 1.023
_refine_ls_R_factor_all 0.1038
_refine_ls_R_factor_gt 0.0581
_refine_ls_shift/su_max 0.000
_refine_ls_shift/su_mean 0.000
_refine_ls_structure_factor_coef Fsqd
_refine_ls_weighting_details 'calc w=1/[\s^2^(Fo^2^)+(0.0654P)^2^+0.6626P] where P=(Fo^2^+2Fc^2^)/3'
_refine_ls_weighting_scheme calc
_refine_ls_wR_factor_gt 0.1199
_refine_ls_wR_factor_ref 0.1401
_reflns_number_gt 2981
_reflns_number_total 4655
_reflns_threshold_expression >2sigma(I)
_cod_data_source_file ja804940v_si_002_4.cif
_cod_data_source_block M3
_cod_database_code 4108551

loop_
_symmetry_equiv_pos_as_xyz
'x, y, z'
'-x+1/2, -y+1/2, z'
'x+1/2, -y, -z+1/2'
'-x, y+1/2, -z+1/2'
'-x, -y, -z'
'x-1/2, y-1/2, -z'
'-x-1/2, y, z-1/2'
'x, -y-1/2, z-1/2'

loop_
_atom_site_label
_atom_site_type_symbol
_atom_site_fract_x
_atom_site_fract_y
_atom_site_fract_z
_atom_site_U_iso_or_equiv
_atom_site_adp_type
_atom_site_occupancy
_atom_site_symmetry_multiplicity
_atom_site_calc_flag
O1 O 0.39830(6) 0.09512(11) 0.08774(9) 0.0273(3) Uani 1 1 d
O2 O 0.42082(6) -0.12686(11) 0.10261(8) 0.0249(3) Uani 1 1 d
O3 O 0.51028(6) -0.23308(11) 0.00291(8) 0.0236(3) Uani 1 1 d
N1 N 0.40249(10) 0.57297(19) 0.31332(13) 0.0469(6) Uani 1 1 d
N2 N 0.22620(10) -0.54574(19) -0.02906(16) 0.0576(7) Uani 1 1 d
N3 N 0.71021(10) -0.52828(18) 0.25060(14) 0.0522(6) Uani 1 1 d
C1 C 0.45119(9) 0.05152(16) 0.04709(12) 0.0215(4) Uani 1 1 d
C2 C 0.45904(9) -0.06492(16) 0.04876(11) 0.0207(4) Uani 1 1 d
C3 C 0.50777(9) -0.11654(15) 0.00258(12) 0.0206(4) Uani 1 1 d
C4 C 0.40275(9) 0.19359(16) 0.13378(12) 0.0236(4) Uani 1 1 d
C5 C 0.45760(10) 0.22293(18) 0.17863(13) 0.0262(5) Uani 1 1 d
C6 C 0.45665(10) 0.32102(19) 0.22522(12) 0.0283(5) Uani 1 1 d
C7 C 0.40140(10) 0.38825(18) 0.22674(12) 0.0274(5) Uani 1 1 d
C8 C 0.34623(10) 0.35601(18) 0.18271(13) 0.0278(5) Uani 1 1 d
C9 C 0.34731(10) 0.25807(18) 0.13566(13) 0.0268(5) Uani 1 1 d
C10 C 0.40130(11) 0.4911(2) 0.27540(13) 0.0350(5) Uani 1 1 d
C11 C 0.37942(9) -0.20818(16) 0.07063(12) 0.0226(4) Uani 1 1 d
C12 C 0.36733(9) -0.22212(17) -0.01412(13) 0.0241(4) Uani 1 1 d
C13 C 0.32669(10) -0.30778(17) -0.03927(14) 0.0281(5) Uani 1 1 d
C14 C 0.29777(10) -0.37891(17) 0.01917(15) 0.0304(5) Uani 1 1 d
C15 C 0.30863(11) -0.36044(18) 0.10402(15) 0.0327(5) Uani 1 1 d
C16 C 0.34952(10) -0.27585(17) 0.12964(14) 0.0290(5) Uani 1 1 d
C17 C 0.25699(11) -0.47061(19) -0.00738(16) 0.0399(6) Uani 1 1 d
C18 C 0.55281(9) -0.28774(16) 0.05614(11) 0.0198(4) Uani 1 1 d
C19 C 0.53386(10) -0.39521(17) 0.08080(13) 0.0247(4) Uani 1 1 d
C20 C 0.57423(10) -0.45810(18) 0.13112(13) 0.0289(5) Uani 1 1 d
C21 C 0.63307(10) -0.41317(17) 0.15625(12) 0.0266(5) Uani 1 1 d
C22 C 0.65135(10) -0.30543(18) 0.13069(12) 0.0266(5) Uani 1 1 d
C23 C 0.61112(9) -0.24182(17) 0.08024(12) 0.0241(4) Uani 1 1 d
C24 C 0.67592(12) -0.47747(19) 0.20926(14) 0.0354(5) Uani 1 1 d
H23 H 0.6242(9) -0.1675(16) 0.0619(12) 0.018(5) Uiso 1 1 d
H22 H 0.6934(10) -0.2772(17) 0.1474(13) 0.027(5) Uiso 1 1 d
H19 H 0.4934(10) -0.4216(17) 0.0668(13) 0.028(6) Uiso 1 1 d
H5 H 0.4949(10) 0.1775(17) 0.1767(12) 0.023(5) Uiso 1 1 d
H20 H 0.5620(9) -0.5367(18) 0.1455(12) 0.026(5) Uiso 1 1 d
H6 H 0.4952(10) 0.3452(18) 0.2563(13) 0.031(6) Uiso 1 1 d
H9 H 0.3084(10) 0.2353(18) 0.1044(14) 0.035(6) Uiso 1 1 d
H8 H 0.3082(10) 0.4025(17) 0.1842(13) 0.027(6) Uiso 1 1 d
H12 H 0.3865(9) -0.1719(16) -0.0532(12) 0.021(5) Uiso 1 1 d
H13 H 0.3190(10) -0.3189(18) -0.1006(15) 0.038(6) Uiso 1 1 d
H16 H 0.3583(10) -0.2632(19) 0.1896(16) 0.041(6) Uiso 1 1 d
H15 H 0.2862(11) -0.405(2) 0.1436(15) 0.048(7) Uiso 1 1 d

loop_
_atom_site_aniso_label
_atom_site_aniso_U_11
_atom_site_aniso_U_22
_atom_site_aniso_U_33
_atom_site_aniso_U_23
_atom_site_aniso_U_13
_atom_site_aniso_U_12
O1 0.0222(7) 0.0253(7) 0.0344(8) -0.0053(6) 0.0053(6) -0.0021(6)
O2 0.0268(7) 0.0275(8) 0.0205(7) 0.0033(6) 0.0028(6) -0.0085(6)
O3 0.0238(7) 0.0192(7) 0.0277(7) 0.0026(6) -0.0062(6) -0.0013(5)
N1 0.0505(13) 0.0526(13) 0.0377(11) -0.0198(10) 0.0067(10) -0.0120(11)
N2 0.0406(13) 0.0472(13) 0.0852(18) -0.0203(12) 0.0233(12) -0.0196(11)
N3 0.0532(14) 0.0575(15) 0.0459(13) 0.0131(11) -0.0185(11) 0.0055(11)
C1 0.0167(10) 0.0255(10) 0.0222(10) -0.0011(8) 0.0000(8) -0.0008(8)
C2 0.0192(10) 0.0239(10) 0.0189(9) 0.0029(7) -0.0006(8) -0.0052(8)
C3 0.0201(10) 0.0186(10) 0.0231(10) 0.0008(8) -0.0051(8) -0.0014(7)
C4 0.0267(11) 0.0231(10) 0.0209(10) -0.0005(8) 0.0021(8) -0.0014(8)
C5 0.0222(11) 0.0323(12) 0.0242(10) 0.0031(9) -0.0005(9) 0.0011(9)
C6 0.0281(12) 0.0387(13) 0.0182(10) 0.0017(9) -0.0022(9) -0.0072(10)
C7 0.0336(12) 0.0312(12) 0.0173(10) -0.0028(8) 0.0013(9) -0.0037(9)
C8 0.0282(12) 0.0302(11) 0.0251(11) -0.0007(8) 0.0011(9) 0.0046(9)
C9 0.0232(11) 0.0312(11) 0.0260(11) -0.0016(8) -0.0020(9) -0.0011(9)
C10 0.0366(13) 0.0426(14) 0.0259(11) -0.0067(10) 0.0031(10) -0.0052(10)
C11 0.0186(10) 0.0211(10) 0.0282(11) 0.0038(8) 0.0019(8) -0.0018(8)
C12 0.0213(10) 0.0270(11) 0.0241(11) 0.0062(8) 0.0025(8) -0.0032(8)
C13 0.0229(10) 0.0291(11) 0.0324(12) 0.0001(9) 0.0006(9) -0.0028(9)
C14 0.0214(11) 0.0230(11) 0.0468(14) -0.0022(9) 0.0085(10) -0.0030(8)
C15 0.0313(12) 0.0267(11) 0.0400(13) 0.0069(10) 0.0140(10) -0.0046(9)
C16 0.0322(12) 0.0268(11) 0.0278(12) 0.0064(9) 0.0085(10) -0.0026(9)
C17 0.0268(12) 0.0322(12) 0.0606(16) -0.0057(11) 0.0147(11) -0.0064(10)
C18 0.0198(10) 0.0221(10) 0.0174(9) -0.0017(7) 0.0005(8) 0.0019(8)
C19 0.0220(11) 0.0248(10) 0.0274(11) 0.0004(8) -0.0016(9) -0.0045(8)
C20 0.0342(12) 0.0260(11) 0.0265(11) 0.0058(8) -0.0016(9) -0.0016(9)
C21 0.0300(11) 0.0314(11) 0.0185(10) 0.0011(8) -0.0021(8) 0.0040(9)
C22 0.0209(10) 0.0365(12) 0.0222(10) -0.0037(9) -0.0024(9) -0.0015(9)
C23 0.0252(11) 0.0226(10) 0.0246(10) 0.0023(8) 0.0008(8) -0.0037(9)
C24 0.0385(13) 0.0398(13) 0.0280(12) 0.0037(10) -0.0069(10) 0.0017(11)

loop_
_atom_type_symbol
_atom_type_description
_atom_type_scat_dispersion_real
_atom_type_scat_dispersion_imag
_atom_type_scat_source
C C 0.0033 0.0016 'International Tables Vol C Tables 4.2.6.8 and 6.1.1.4'
H H 0.0000 0.0000 'International Tables Vol C Tables 4.2.6.8 and 6.1.1.4'
N N 0.0061 0.0033 'International Tables Vol C Tables 4.2.6.8 and 6.1.1.4'
O O 0.0106 0.0060 'International Tables Vol C Tables 4.2.6.8 and 6.1.1.4'

loop_
_geom_angle_atom_site_label_1
_geom_angle_atom_site_label_2
_geom_angle_atom_site_label_3
_geom_angle
_geom_angle_site_symmetry_3
C1 O1 C4 121.11(15) .
C2 O2 C11 119.44(14) .
C3 O3 C18 119.53(14) .
O1 C1 C2 117.20(17) .
O1 C1 C3 123.21(17) 5_655
C2 C1 C3 119.19(17) 5_655
O2 C2 C1 118.19(16) .
O2 C2 C3 120.90(17) .
C1 C2 C3 120.70(17) .
O3 C3 C2 117.65(16) .
O3 C3 C1 122.05(17) 5_655
C2 C3 C1 120.10(17) 5_655
C9 C4 O1 115.05(17) .
C9 C4 C5 122.05(19) .
O1 C4 C5 122.82(18) .
C6 C5 C4 118.63(19) .
C6 C5 H5 120.7(12) .
C4 C5 H5 120.7(12) .
C5 C6 C7 120.11(19) .
C5 C6 H6 120.5(13) .
C7 C6 H6 119.4(13) .
C6 C7 C8 120.40(19) .
C6 C7 C10 119.47(19) .
C8 C7 C10 120.1(2) .
C9 C8 C7 119.5(2) .
C9 C8 H8 120.5(12) .
C7 C8 H8 120.1(12) .
C4 C9 C8 119.33(19) .
C4 C9 H9 121.1(13) .
C8 C9 H9 119.6(12) .
N1 C10 C7 178.6(3) .
C16 C11 O2 115.17(18) .
C16 C11 C12 121.17(19) .
O2 C11 C12 123.66(17) .
C13 C12 C11 118.87(18) .
C13 C12 H12 121.5(12) .
C11 C12 H12 119.6(12) .
C12 C13 C14 120.7(2) .
C12 C13 H13 118.7(13) .
C14 C13 H13 120.7(13) .
C13 C14 C15 119.39(19) .
C13 C14 C17 120.6(2) .
C15 C14 C17 120.0(2) .
C16 C15 C14 120.3(2) .
C16 C15 H15 120.4(15) .
C14 C15 H15 119.3(15) .
C15 C16 C11 119.5(2) .
C15 C16 H16 120.9(13) .
C11 C16 H16 119.5(13) .
N2 C17 C14 177.8(2) .
C23 C18 O3 122.95(17) .
C23 C18 C19 121.92(18) .
O3 C18 C19 115.07(16) .
C20 C19 C18 119.35(19) .
C20 C19 H19 120.7(13) .
C18 C19 H19 119.8(13) .
C19 C20 C21 119.6(2) .
C19 C20 H20 119.2(12) .
C21 C20 H20 121.0(12) .
C20 C21 C22 120.27(19) .
C20 C21 C24 120.44(19) .
C22 C21 C24 119.29(19) .
C23 C22 C21 120.49(19) .
C23 C22 H22 120.9(12) .
C21 C22 H22 118.6(12) .
C18 C23 C22 118.39(18) .
C18 C23 H23 121.2(11) .
C22 C23 H23 120.4(11) .
N3 C24 C21 179.4(3) .

loop_
_geom_bond_atom_site_label_1
_geom_bond_atom_site_label_2
_geom_bond_distance
_geom_bond_site_symmetry_2
O1 C1 1.372(2) .
O1 C4 1.380(2) .
O2 C2 1.379(2) .
O2 C11 1.384(2) .
O3 C3 1.378(2) .
O3 C18 1.383(2) .
N1 C10 1.142(3) .
N2 C17 1.146(3) .
N3 C24 1.140(3) .
C1 C2 1.386(3) .
C1 C3 1.393(3) 5_655
C2 C3 1.389(3) .
C3 C1 1.393(3) 5_655
C4 C9 1.376(3) .
C4 C5 1.385(3) .
C5 C6 1.378(3) .
C5 H5 0.94(2) .
C6 C7 1.391(3) .
C6 H6 0.98(2) .
C7 C8 1.393(3) .
C7 C10 1.444(3) .
C8 C9 1.381(3) .
C8 H8 0.96(2) .
C9 H9 0.98(2) .
C11 C16 1.383(3) .
C11 C12 1.388(3) .
C12 C13 1.375(3) .
C12 H12 0.95(2) .
C13 C14 1.392(3) .
C13 H13 1.00(2) .
C14 C15 1.393(3) .
C14 C17 1.437(3) .
C15 C16 1.371(3) .
C15 H15 0.94(2) .
C16 H16 0.99(2) .
C18 C23 1.376(3) .
C18 C19 1.386(3) .
C19 C20 1.377(3) .
C19 H19 0.92(2) .
C20 C21 1.386(3) .
C20 H20 0.99(2) .
C21 C22 1.390(3) .
C21 C24 1.442(3) .
C22 C23 1.381(3) .
C22 H22 0.97(2) .
C23 H23 0.964(19) .
